data_4316167
loop_
_publ_author_name
'Thi Le Anh Nguyen'
'Rezan Demir-Cakan'
'Thomas Devic'
'Mathieu Morcrette'
'Tim Ahnfeldt'
'Pascale Auban-Senzier'
'Norbert Stock'
'Anne-Marie Goncalves'
'Yaroslav Filinchuk'
'Jean-Marie Tarascon'
'G\'erard F\'erey'

_publ_section_title
;
 3-D Coordination Polymers Based on the Tetrathiafulvalenetetracarboxylate
 (TTF-TC) Derivative: Synthesis, Characterization, and Oxidation Issues
;
_journal_name_full 'Inorganic Chemistry'
_journal_page_first 7135
_journal_page_last 7143
_journal_paper_doi 10.1021/ic100950n
_journal_volume 49
_journal_year 2010
_chemical_formula_moiety C10H2S4O8K2
_chemical_formula_sum 'C10 H2 K2 O8 S4'
_chemical_formula_weight 456.56
_chemical_name_common K2(TTF-TC)H2
_chemical_name_systematic
;
dipotassium(tetrathiafulvalenedicarboxylic)dicarboxylate
monoclinic polymorph
;
_space_group_IT_number 14
_symmetry_cell_setting monoclinic
_symmetry_Int_Tables_number 14
_symmetry_space_group_name_Hall '-P 2yn'
_symmetry_space_group_name_H-M 'P 1 21/n 1'
_atom_sites_solution_hydrogens difmap
_atom_sites_solution_primary direct
_atom_sites_solution_secondary difmap
_audit_creation_method SHELXL-97
_cell_angle_alpha 90.00
_cell_angle_beta 92.595(6)
_cell_angle_gamma 90.00
_cell_formula_units_Z 2
_cell_length_a 8.8268(6)
_cell_length_b 3.9607(3)
_cell_length_c 22.6386(10)
_cell_measurement_reflns_used 3037
_cell_measurement_temperature 200(1)
_cell_measurement_theta_max 26.75
_cell_measurement_theta_min 3.6
_cell_volume 790.64(9)
_computing_cell_refinement 'CrysAlis (Oxford Diffraction, 2006)'
_computing_data_collection 'MAR345 control software (MAR, 2002)'
_computing_data_reduction 'CrysAlis (Oxford Diffraction, 2006)'
_computing_structure_refinement 'SHELXL-97 (Sheldrick, 1997)'
_computing_structure_solution 'SHELXS-97 (Sheldrick, 1997)'
_diffrn_ambient_temperature 293(1)
_diffrn_detector_area_resol_mean 6.67
_diffrn_measured_fraction_theta_full 0.991
_diffrn_measured_fraction_theta_max 0.992
_diffrn_measurement_device_type 'MAR345 Image plate'
_diffrn_measurement_method \f-scan
_diffrn_radiation_monochromator 'Si (111)'
_diffrn_radiation_source 'Beamline BM1A, SNBL, ESRF, Grenoble, France'
_diffrn_radiation_type synchrotron
_diffrn_radiation_wavelength 0.699765
_diffrn_reflns_av_R_equivalents 0.0377
_diffrn_reflns_av_sigmaI/netI 0.0303
_diffrn_reflns_limit_h_max 11
_diffrn_reflns_limit_h_min -11
_diffrn_reflns_limit_k_max 5
_diffrn_reflns_limit_k_min -5
_diffrn_reflns_limit_l_max 28
_diffrn_reflns_limit_l_min -28
_diffrn_reflns_number 7876
_diffrn_reflns_theta_full 26.75
_diffrn_reflns_theta_max 26.75
_diffrn_reflns_theta_min 3.60
_diffrn_standards_interval_count 0
_diffrn_standards_interval_time 0
_diffrn_standards_number 0
_exptl_absorpt_coefficient_mu 1.165
_exptl_absorpt_correction_T_max 0.9884
_exptl_absorpt_correction_T_min 0.9126
_exptl_absorpt_correction_type empirical
_exptl_absorpt_process_details 'ABSPACK (Oxford Diffraction, 2006)'
_exptl_crystal_colour red
_exptl_crystal_density_diffrn 1.918
_exptl_crystal_density_method 'not measured'
_exptl_crystal_description needle
_exptl_crystal_F_000 456
_exptl_crystal_size_max 0.08
_exptl_crystal_size_mid 0.02
_exptl_crystal_size_min 0.01
_refine_diff_density_max 0.426
_refine_diff_density_min -0.383
_refine_diff_density_rms 0.095
_refine_ls_extinction_method none
_refine_ls_goodness_of_fit_ref 1.123
_refine_ls_hydrogen_treatment refxyz
_refine_ls_matrix_type full
_refine_ls_number_parameters 112
_refine_ls_number_reflns 1647
_refine_ls_number_restraints 0
_refine_ls_restrained_S_all 1.123
_refine_ls_R_factor_all 0.0346
_refine_ls_R_factor_gt 0.0291
_refine_ls_shift/su_max 0.000
_refine_ls_shift/su_mean 0.000
_refine_ls_structure_factor_coef Fsqd
_refine_ls_weighting_details 'calc w=1/[\s^2^(Fo^2^)+(0.0410P)^2^+0.9494P] where P=(Fo^2^+2Fc^2^)/3'
_refine_ls_weighting_scheme calc
_refine_ls_wR_factor_gt 0.0723
_refine_ls_wR_factor_ref 0.0874
_reflns_number_gt 1467
_reflns_number_total 1647
_reflns_threshold_expression >2sigma(I)
_cod_data_source_file ic100950n_si_001_1.cif
_cod_data_source_block MIL132K
_cod_database_code 4316167

loop_
_symmetry_equiv_pos_as_xyz
'x, y, z'
'-x+1/2, y+1/2, -z+1/2'
'-x, -y, -z'
'x-1/2, -y-1/2, z-1/2'

loop_
_atom_site_label
_atom_site_type_symbol
_atom_site_fract_x
_atom_site_fract_y
_atom_site_fract_z
_atom_site_U_iso_or_equiv
_atom_site_adp_type
_atom_site_occupancy
_atom_site_symmetry_multiplicity
_atom_site_calc_flag
_atom_site_refinement_flags
_atom_site_disorder_assembly
_atom_site_disorder_group
K1 K 0.09969(6) 0.04523(14) 0.18279(2) 0.02024(16) Uani 1 1 d . . .
S1 S 0.38568(6) 0.80289(16) 0.07720(2) 0.01762(17) Uani 1 1 d . . .
S2 S 0.70929(6) 0.81918(16) 0.04653(3) 0.01782(17) Uani 1 1 d . . .
C1 C 0.5177(2) 0.6110(6) 0.12664(10) 0.0150(4) Uani 1 1 d . . .
C2 C 0.6656(3) 0.6188(6) 0.11236(10) 0.0152(5) Uani 1 1 d . . .
C3 C 0.5195(3) 0.9220(6) 0.02550(10) 0.0172(5) Uani 1 1 d . . .
C4 C 0.4450(3) 0.4691(6) 0.18021(10) 0.0162(5) Uani 1 1 d . . .
C5 C 0.8036(3) 0.4814(6) 0.14540(10) 0.0164(5) Uani 1 1 d . . .
O1 O 0.52320(19) 0.2810(5) 0.21594(7) 0.0218(4) Uani 1 1 d . . .
O2 O 0.31049(18) 0.5436(5) 0.18702(8) 0.0202(4) Uani 1 1 d . . .
O3 O 0.92870(18) 0.5581(5) 0.12729(8) 0.0216(4) Uani 1 1 d . . .
O4 O 0.7883(2) 0.2877(5) 0.19083(8) 0.0225(4) Uani 1 1 d . . .
H4 H 0.689(4) 0.272(9) 0.2007(15) 0.034 Uiso 1 1 d . . .

loop_
_atom_site_aniso_label
_atom_site_aniso_U_11
_atom_site_aniso_U_22
_atom_site_aniso_U_33
_atom_site_aniso_U_23
_atom_site_aniso_U_13
_atom_site_aniso_U_12
K1 0.0153(3) 0.0189(3) 0.0264(3) 0.0032(2) -0.00078(19) 0.0005(2)
S1 0.0122(3) 0.0236(3) 0.0169(3) 0.0031(2) -0.0007(2) 0.0025(2)
S2 0.0127(3) 0.0228(3) 0.0179(3) 0.0036(2) -0.0001(2) 0.0015(2)
C1 0.0137(10) 0.0148(11) 0.0163(10) -0.0015(8) -0.0028(8) -0.0017(9)
C2 0.0160(11) 0.0137(11) 0.0155(10) -0.0015(8) -0.0016(8) -0.0001(9)
C3 0.0140(10) 0.0204(12) 0.0171(10) -0.0015(9) 0.0003(8) 0.0015(9)
C4 0.0170(11) 0.0132(11) 0.0184(11) -0.0018(8) -0.0006(8) 0.0006(9)
C5 0.0158(11) 0.0138(12) 0.0194(11) -0.0019(9) -0.0026(8) 0.0023(9)
O1 0.0203(8) 0.0273(10) 0.0178(8) 0.0061(7) 0.0016(7) 0.0031(7)
O2 0.0143(8) 0.0214(9) 0.0250(9) 0.0008(7) 0.0016(6) 0.0002(7)
O3 0.0127(8) 0.0250(10) 0.0267(9) 0.0012(7) -0.0026(6) 0.0003(7)
O4 0.0152(8) 0.0287(10) 0.0232(8) 0.0072(7) -0.0023(7) 0.0052(7)

loop_
_atom_type_symbol
_atom_type_description
_atom_type_scat_dispersion_real
_atom_type_scat_dispersion_imag
_atom_type_scat_source
C C 0.0033 0.0016 'International Tables Vol C Tables 4.2.6.8 and 6.1.1.4'
H H 0.0000 0.0000 'International Tables Vol C Tables 4.2.6.8 and 6.1.1.4'
O O 0.0106 0.0060 'International Tables Vol C Tables 4.2.6.8 and 6.1.1.4'
S S 0.1246 0.1234 'International Tables Vol C Tables 4.2.6.8 and 6.1.1.4'
K K 0.2009 0.2494 'International Tables Vol C Tables 4.2.6.8 and 6.1.1.4'

loop_
_geom_angle_atom_site_label_1
_geom_angle_atom_site_label_2
_geom_angle_atom_site_label_3
_geom_angle
_geom_angle_site_symmetry_1
_geom_angle_site_symmetry_3
_geom_angle_publ_flag
O2 K1 O2 93.63(5) . 1_545 ?
O2 K1 O3 153.86(6) . 1_445 ?
O2 K1 O3 82.11(5) 1_545 1_445 ?
O2 K1 O1 122.47(5) . 2_545 ?
O2 K1 O1 89.30(6) 1_545 2_545 ?
O3 K1 O1 83.41(5) 1_445 2_545 ?
O2 K1 O3 80.94(5) . 1_455 ?
O2 K1 O3 154.30(6) 1_545 1_455 ?
O3 K1 O3 91.76(5) 1_445 1_455 ?
O1 K1 O3 114.88(5) 2_545 1_455 ?
O2 K1 O4 113.83(6) . 1_455 ?
O2 K1 O4 151.72(6) 1_545 1_455 ?
O3 K1 O4 76.02(5) 1_445 1_455 ?
O1 K1 O4 70.73(5) 2_545 1_455 ?
O3 K1 O4 45.54(5) 1_455 1_455 ?
O2 K1 O2 79.49(5) . 2_545 ?
O2 K1 O2 79.34(5) 1_545 2_545 ?
O3 K1 O2 124.41(5) 1_445 2_545 ?
O1 K1 O2 44.75(5) 2_545 2_545 ?
O3 K1 O2 123.60(5) 1_455 2_545 ?
O4 K1 O2 98.39(5) 1_455 2_545 ?
O2 K1 C4 98.68(6) . 2_545 ?
O2 K1 C4 90.66(6) 1_545 2_545 ?
O3 K1 C4 107.12(6) 1_445 2_545 ?
O1 K1 C4 23.79(5) 2_545 2_545 ?
O3 K1 C4 114.95(6) 1_455 2_545 ?
O4 K1 C4 79.08(6) 1_455 2_545 ?
O2 K1 C4 23.02(5) 2_545 2_545 ?
O2 K1 C5 99.59(6) . 1_455 ?
O2 K1 C5 161.51(6) 1_545 1_455 ?
O3 K1 C5 80.34(6) 1_445 1_455 ?
O1 K1 C5 94.38(6) 2_545 1_455 ?
O3 K1 C5 22.31(6) 1_455 1_455 ?
O4 K1 C5 23.76(6) 1_455 1_455 ?
O2 K1 C5 115.66(5) 2_545 1_455 ?
C4 K1 C5 99.99(6) 2_545 1_455 ?
O2 K1 C4 18.18(5) . . ?
O2 K1 C4 75.81(5) 1_545 . ?
O3 K1 C4 143.27(6) 1_445 . ?
O1 K1 C4 124.67(5) 2_545 . ?
O3 K1 C4 95.58(5) 1_455 . ?
O4 K1 C4 131.94(6) 1_455 . ?
O2 K1 C4 79.98(5) 2_545 . ?
C4 K1 C4 102.17(5) 2_545 . ?
C5 K1 C4 116.00(6) 1_455 . ?
O2 K1 C5 166.77(6) . 1_445 ?
O2 K1 C5 92.55(6) 1_545 1_445 ?
O3 K1 C5 17.62(5) 1_445 1_445 ?
O1 K1 C5 69.27(5) 2_545 1_445 ?
O3 K1 C5 88.45(5) 1_455 1_445 ?
O4 K1 C5 62.13(6) 1_455 1_445 ?
O2 K1 C5 113.19(5) 2_545 1_445 ?
C4 K1 C5 92.94(6) 2_545 1_445 ?
C5 K1 C5 72.00(5) 1_455 1_445 ?
C4 K1 C5 160.88(6) . 1_445 ?
O2 K1 S1 73.92(4) . 1_545 ?
O2 K1 S1 49.05(4) 1_545 1_545 ?
O3 K1 S1 84.12(4) 1_445 1_545 ?
O1 K1 S1 137.80(4) 2_545 1_545 ?
O3 K1 S1 105.65(4) 1_455 1_545 ?
O4 K1 S1 143.12(4) 1_455 1_545 ?
O2 K1 S1 118.43(4) 2_545 1_545 ?
C4 K1 S1 137.10(5) 2_545 1_545 ?
C5 K1 S1 122.85(5) 1_455 1_545 ?
C4 K1 S1 59.23(4) . 1_545 ?
C5 K1 S1 101.68(4) 1_445 1_545 ?
C1 S1 C3 95.39(11) . . ?
C1 S1 K1 98.86(8) . 1_565 ?
C3 S1 K1 149.35(9) . 1_565 ?
C2 S2 C3 95.25(11) . . ?
C2 C1 C4 130.4(2) . . ?
C2 C1 S1 117.15(18) . . ?
C4 C1 S1 112.41(16) . . ?
C1 C2 C5 129.7(2) . . ?
C1 C2 S2 117.67(18) . . ?
C5 C2 S2 112.60(17) . . ?
C3 C3 S1 122.8(2) 3_675 . ?
C3 C3 S2 122.8(2) 3_675 . ?
S1 C3 S2 114.47(13) . . ?
O2 C4 O1 123.5(2) . . ?
O2 C4 C1 117.2(2) . . ?
O1 C4 C1 119.3(2) . . ?
O2 C4 K1 72.07(13) . 2 ?
O1 C4 K1 61.46(12) . 2 ?
C1 C4 K1 146.29(15) . 2 ?
O2 C4 K1 43.00(12) . . ?
O1 C4 K1 98.98(14) . . ?
C1 C4 K1 126.74(14) . . ?
K1 C4 K1 83.17(6) 2 . ?
O3 C5 O4 122.5(2) . . ?
O3 C5 C2 117.6(2) . . ?
O4 C5 C2 119.9(2) . . ?
O3 C5 K1 59.35(12) . 1_655 ?
O4 C5 K1 65.50(12) . 1_655 ?
C2 C5 K1 163.15(16) . 1_655 ?
O3 C5 K1 41.90(12) . 1_665 ?
O4 C5 K1 106.77(14) . 1_665 ?
C2 C5 K1 117.87(15) . 1_665 ?
K1 C5 K1 72.00(5) 1_655 1_665 ?
C4 O1 O4 110.06(15) . . ?
C4 O1 K1 94.75(14) . 2 ?
O4 O1 K1 127.08(8) . 2 ?
C4 O2 K1 118.82(15) . . ?
C4 O2 K1 145.74(16) . 1_565 ?
K1 O2 K1 93.63(5) . 1_565 ?
C4 O2 K1 84.91(13) . 2 ?
K1 O2 K1 100.70(6) . 2 ?
K1 O2 K1 100.48(6) 1_565 2 ?
C5 O3 K1 120.48(15) . 1_665 ?
C5 O3 K1 98.34(14) . 1_655 ?
K1 O3 K1 91.76(5) 1_665 1_655 ?
C5 O4 O1 109.15(15) . . ?
C5 O4 K1 90.74(13) . 1_655 ?
O1 O4 K1 158.03(9) . 1_655 ?
C5 O4 H4 112(2) . . ?
O1 O4 H4 3(2) . . ?
K1 O4 H4 155(2) 1_655 . ?

loop_
_geom_bond_atom_site_label_1
_geom_bond_atom_site_label_2
_geom_bond_distance
_geom_bond_site_symmetry_2
_geom_bond_publ_flag
K1 O2 2.7113(18) . ?
K1 O2 2.7208(18) 1_545 ?
K1 O3 2.7216(19) 1_445 ?
K1 O1 2.7845(18) 2_545 ?
K1 O3 2.7949(18) 1_455 ?
K1 O4 2.9251(18) 1_455 ?
K1 O2 3.0173(18) 2_545 ?
K1 C4 3.159(2) 2_545 ?
K1 C5 3.214(2) 1_455 ?
K1 C4 3.483(2) . ?
K1 C5 3.512(2) 1_445 ?
K1 S1 3.6816(8) 1_545 ?
S1 C1 1.752(2) . ?
S1 C3 1.764(2) . ?
S1 K1 3.6816(8) 1_565 ?
S2 C2 1.747(2) . ?
S2 C3 1.768(2) . ?
C1 C2 1.360(3) . ?
C1 C4 1.506(3) . ?
C2 C5 1.502(3) . ?
C3 C3 1.340(5) 3_675 ?
C4 O2 1.240(3) . ?
C4 O1 1.279(3) . ?
C4 K1 3.159(2) 2 ?
C5 O3 1.233(3) . ?
C5 O4 1.295(3) . ?
C5 K1 3.214(2) 1_655 ?
C5 K1 3.512(2) 1_665 ?
O1 O4 2.433(2) . ?
O1 K1 2.7845(18) 2 ?
O2 K1 2.7208(18) 1_565 ?
O2 K1 3.0173(18) 2 ?
O3 K1 2.7216(19) 1_665 ?
O3 K1 2.7949(18) 1_655 ?
O4 K1 2.9251(18) 1_655 ?
O4 H4 0.92(3) . ?
